data_7101311
loop_
_publ_author_name
'R. E. Mulvey'
'Joaquin Garcia-Alvarez'
'D. Graham'
'Alan Kennedy'
'Susan Weatherstone'

_publ_section_title
;
New reactivity and structural insights of
alkali-metal-mediated alumination in directed ortho-alumination of a
tertiary aromatic amide
;
_journal_issue 30
_journal_name_full 'Chemical Communications'
_journal_paper_doi 10.1039/b606080c
_journal_year 2006
_chemical_formula_sum 'C27 H61 Al N3 Na'
_chemical_formula_weight 477.76
_chemical_name_systematic
;
?
;
_space_group_IT_number 19
_symmetry_cell_setting orthorhombic
_symmetry_space_group_name_Hall 'P 2ac 2ab'
_symmetry_space_group_name_H-M 'P 21 21 21'
_atom_sites_solution_hydrogens geom
_atom_sites_solution_primary direct
_atom_sites_solution_secondary difmap
_audit_creation_method SHELXL-97
_cell_angle_alpha 90.00
_cell_angle_beta 90.00
_cell_angle_gamma 90.00
_cell_formula_units_Z 4
_cell_length_a 10.3767(2)
_cell_length_b 16.9980(4)
_cell_length_c 17.8197(4)
_cell_measurement_reflns_used 3902
_cell_measurement_temperature 150(2)
_cell_measurement_theta_max 27.10
_cell_measurement_theta_min 1.00
_cell_volume 3143.09(12)
_computing_data_collection 'Denzo & Collect'
_computing_structure_refinement 'SHELXL-97 (Sheldrick, 1997)'
_computing_structure_solution SIR
_diffrn_ambient_temperature 150(2)
_diffrn_measured_fraction_theta_full 0.998
_diffrn_measured_fraction_theta_max 0.998
_diffrn_measurement_device_type 'Nonius Kappa CCD'
_diffrn_measurement_method 'omega and phi scans'
_diffrn_radiation_monochromator graphite
_diffrn_radiation_source 'fine-focus sealed tube'
_diffrn_radiation_type MoK\a
_diffrn_radiation_wavelength 0.71073
_diffrn_reflns_av_R_equivalents 0.045
_diffrn_reflns_av_sigmaI/netI 0.0349
_diffrn_reflns_limit_h_max 13
_diffrn_reflns_limit_h_min -13
_diffrn_reflns_limit_k_max 21
_diffrn_reflns_limit_k_min -21
_diffrn_reflns_limit_l_max 22
_diffrn_reflns_limit_l_min -22
_diffrn_reflns_number 35650
_diffrn_reflns_theta_full 27.09
_diffrn_reflns_theta_max 27.09
_diffrn_reflns_theta_min 1.66
_exptl_absorpt_coefficient_mu 0.096
_exptl_absorpt_correction_type none
_exptl_crystal_colour colourless
_exptl_crystal_density_diffrn 1.010
_exptl_crystal_density_method 'not measured'
_exptl_crystal_description prism
_exptl_crystal_F_000 784
_exptl_crystal_size_max 0.18
_exptl_crystal_size_mid 0.18
_exptl_crystal_size_min 0.10
_refine_diff_density_max 0.624
_refine_diff_density_min -0.297
_refine_diff_density_rms 0.041
_refine_ls_abs_structure_details 'Flack H D (1983), Acta Cryst. A39, 876-881'
_refine_ls_abs_structure_Flack 0.00(19)
_refine_ls_extinction_method none
_refine_ls_goodness_of_fit_ref 1.059
_refine_ls_hydrogen_treatment mixed
_refine_ls_matrix_type full
_refine_ls_number_parameters 339
_refine_ls_number_reflns 6929
_refine_ls_number_restraints 0
_refine_ls_restrained_S_all 1.059
_refine_ls_R_factor_all 0.0674
_refine_ls_R_factor_gt 0.0509
_refine_ls_shift/su_max 0.005
_refine_ls_shift/su_mean 0.000
_refine_ls_structure_factor_coef Fsqd
_refine_ls_weighting_details 'calc w=1/[\s^2^(Fo^2^)+(0.0471P)^2^+1.5263P] where P=(Fo^2^+2Fc^2^)/3'
_refine_ls_weighting_scheme calc
_refine_ls_wR_factor_gt 0.1115
_refine_ls_wR_factor_ref 0.1212
_reflns_number_gt 5768
_reflns_number_total 6929
_reflns_threshold_expression I>2\s(I)
_cod_data_source_file b606080c.txt
_cod_original_sg_symbol_H-M P212121
_cod_database_code 7101311

loop_
_symmetry_equiv_pos_as_xyz
'x, y, z'
'-x+1/2, -y, z+1/2'
'x+1/2, -y+1/2, -z'
'-x, y+1/2, -z+1/2'

loop_
_atom_site_label
_atom_site_type_symbol
_atom_site_fract_x
_atom_site_fract_y
_atom_site_fract_z
_atom_site_U_iso_or_equiv
_atom_site_adp_type
_atom_site_occupancy
_atom_site_symmetry_multiplicity
_atom_site_calc_flag
_atom_site_refinement_flags
Al1 Al 0.56113(6) 0.87947(4) 0.79599(3) 0.02547(14) Uani 1 1 d .
Na1 Na 0.84740(8) 0.87419(6) 0.72026(5) 0.0304(2) Uani 1 1 d .
N1 N 0.73217(17) 0.85477(11) 0.83796(10) 0.0273(4) Uani 1 1 d .
N2 N 1.02425(19) 0.95588(12) 0.67313(11) 0.0348(5) Uani 1 1 d .
N3 N 0.9331(2) 0.79903(13) 0.60916(13) 0.0482(6) Uani 1 1 d .
C1 C 0.6006(2) 0.90463(14) 0.68658(12) 0.0276(5) Uani 1 1 d .
C2 C 0.4878(2) 0.92928(14) 0.63438(14) 0.0346(5) Uani 1 1 d .
H2 H 0.4068 0.9058 0.6549 0.042 Uiso 1 1 calc R
C3 C 0.4702(3) 1.01822(15) 0.63202(15) 0.0444(6) Uani 1 1 d .
H3A H 0.3970 1.0313 0.5996 0.067 Uiso 1 1 calc R
H3B H 0.5485 1.0428 0.6121 0.067 Uiso 1 1 calc R
H3C H 0.4539 1.0379 0.6828 0.067 Uiso 1 1 calc R
C4 C 0.5045(3) 0.89962(18) 0.55437(15) 0.0509(7) Uani 1 1 d .
H4A H 0.5847 0.9207 0.5334 0.076 Uiso 1 1 calc R
H4B H 0.4314 0.9171 0.5237 0.076 Uiso 1 1 calc R
H4C H 0.5082 0.8420 0.5545 0.076 Uiso 1 1 calc R
C5 C 0.4179(3) 0.79759(15) 0.80339(17) 0.0389(6) Uani 1 1 d .
C6 C 0.3992(3) 0.71659(16) 0.76789(16) 0.0422(6) Uani 1 1 d .
H6 H 0.4725 0.6825 0.7843 0.051 Uiso 1 1 calc R
C7 C 0.4017(3) 0.72043(16) 0.68296(16) 0.0440(6) Uani 1 1 d .
H7A H 0.3323 0.7549 0.6653 0.066 Uiso 1 1 calc R
H7B H 0.3895 0.6675 0.6623 0.066 Uiso 1 1 calc R
H7C H 0.4849 0.7413 0.6663 0.066 Uiso 1 1 calc R
C8 C 0.2742(3) 0.67780(18) 0.79448(19) 0.0548(8) Uani 1 1 d .
H8A H 0.2638 0.6268 0.7695 0.082 Uiso 1 1 calc R
H8B H 0.2009 0.7118 0.7820 0.082 Uiso 1 1 calc R
H8C H 0.2777 0.6700 0.8489 0.082 Uiso 1 1 calc R
C9 C 0.4632(2) 0.97673(15) 0.83031(15) 0.0351(5) Uani 1 1 d .
C10 C 0.4070(3) 0.99941(16) 0.90579(15) 0.0431(6) Uani 1 1 d .
H10 H 0.4802 1.0143 0.9394 0.052 Uiso 1 1 calc R
C11 C 0.3179(3) 1.07130(18) 0.89897(17) 0.0531(7) Uani 1 1 d .
H11A H 0.2428 1.0576 0.8683 0.080 Uiso 1 1 calc R
H11B H 0.3649 1.1147 0.8752 0.080 Uiso 1 1 calc R
H11C H 0.2893 1.0875 0.9491 0.080 Uiso 1 1 calc R
C12 C 0.3324(3) 0.93235(17) 0.94407(15) 0.0461(7) Uani 1 1 d .
H12A H 0.3907 0.8880 0.9532 0.069 Uiso 1 1 calc R
H12B H 0.2616 0.9153 0.9115 0.069 Uiso 1 1 calc R
H12C H 0.2975 0.9510 0.9920 0.069 Uiso 1 1 calc R
C13 C 0.7912(2) 0.91169(17) 0.89232(13) 0.0377(6) Uani 1 1 d .
C14 C 0.9341(2) 0.89464(18) 0.90635(14) 0.0457(7) Uani 1 1 d .
H14A H 0.9834 0.9076 0.8604 0.055 Uiso 1 1 calc R
H14B H 0.9652 0.9294 0.9471 0.055 Uiso 1 1 calc R
C15 C 0.9612(3) 0.8092(2) 0.92782(17) 0.0604(9) Uani 1 1 d .
H15A H 1.0551 0.8008 0.9333 0.072 Uiso 1 1 calc R
H15B H 0.9192 0.7966 0.9762 0.072 Uiso 1 1 calc R
C16 C 0.9085(3) 0.75716(18) 0.86658(18) 0.0530(8) Uani 1 1 d .
H16A H 0.9227 0.7015 0.8807 0.064 Uiso 1 1 calc R
H16B H 0.9572 0.7673 0.8198 0.064 Uiso 1 1 calc R
C17 C 0.7634(3) 0.76962(15) 0.85097(15) 0.0401(6) Uani 1 1 d .
C18 C 0.7861(3) 0.99401(15) 0.85807(16) 0.0418(6) Uani 1 1 d .
H18A H 0.6960 1.0106 0.8531 0.063 Uiso 1 1 calc R
H18B H 0.8268 0.9933 0.8085 0.063 Uiso 1 1 calc R
H18C H 0.8321 1.0310 0.8907 0.063 Uiso 1 1 calc R
C19 C 0.7205(3) 0.9152(2) 0.96895(15) 0.0550(8) Uani 1 1 d .
H19A H 0.6271 0.9152 0.9606 0.083 Uiso 1 1 calc R
H19B H 0.7453 0.9633 0.9956 0.083 Uiso 1 1 calc R
H19C H 0.7443 0.8692 0.9991 0.083 Uiso 1 1 calc R
C20 C 0.7332(3) 0.72468(16) 0.77860(19) 0.0426(6) Uani 1 1 d .
C21 C 0.6841(3) 0.73161(19) 0.91479(18) 0.0592(8) Uani 1 1 d .
H21A H 0.5925 0.7432 0.9074 0.089 Uiso 1 1 calc R
H21B H 0.7124 0.7530 0.9632 0.089 Uiso 1 1 calc R
H21C H 0.6973 0.6745 0.9143 0.089 Uiso 1 1 calc R
C22 C 1.1185(3) 0.9829(2) 0.72818(18) 0.0595(8) Uani 1 1 d .
H22A H 1.0756 1.0161 0.7656 0.089 Uiso 1 1 calc R
H22B H 1.1858 1.0134 0.7028 0.089 Uiso 1 1 calc R
H22C H 1.1575 0.9374 0.7532 0.089 Uiso 1 1 calc R
C23 C 0.9657(3) 1.0240(2) 0.6378(2) 0.0681(10) Uani 1 1 d .
H23A H 1.0308 1.0520 0.6083 0.102 Uiso 1 1 calc R
H23B H 0.9312 1.0591 0.6766 0.102 Uiso 1 1 calc R
H23C H 0.8957 1.0068 0.6048 0.102 Uiso 1 1 calc R
C24 C 1.0920(3) 0.9066(2) 0.61727(18) 0.0582(8) Uani 1 1 d .
H24A H 1.1431 0.9417 0.5844 0.070 Uiso 1 1 calc R
H24B H 1.1534 0.8723 0.6443 0.070 Uiso 1 1 calc R
C25 C 1.0109(4) 0.8568(2) 0.5694(2) 0.0755(11) Uani 1 1 d .
H25A H 0.9527 0.8911 0.5400 0.091 Uiso 1 1 calc R
H25B H 1.0671 0.8287 0.5334 0.091 Uiso 1 1 calc R
C26 C 1.0031(3) 0.7275(2) 0.63012(19) 0.0604(8) Uani 1 1 d .
H26A H 1.0676 0.7402 0.6685 0.091 Uiso 1 1 calc R
H26B H 1.0463 0.7058 0.5858 0.091 Uiso 1 1 calc R
H26C H 0.9424 0.6887 0.6501 0.091 Uiso 1 1 calc R
C27 C 0.8297(4) 0.7760(2) 0.55654(19) 0.0706(10) Uani 1 1 d .
H27A H 0.8681 0.7542 0.5108 0.106 Uiso 1 1 calc R
H27B H 0.7779 0.8223 0.5438 0.106 Uiso 1 1 calc R
H27C H 0.7747 0.7362 0.5802 0.106 Uiso 1 1 calc R
H1A H 0.641(2) 0.8563(15) 0.6641(15) 0.036(7) Uiso 1 1 d .
H1B H 0.665(3) 0.9417(16) 0.6815(15) 0.039(7) Uiso 1 1 d .
H5A H 0.336(3) 0.8254(18) 0.7878(18) 0.061(9) Uiso 1 1 d .
H5B H 0.406(3) 0.7887(17) 0.8529(18) 0.047(8) Uiso 1 1 d .
H9A H 0.503(3) 1.0251(17) 0.8103(15) 0.042(7) Uiso 1 1 d .
H9B H 0.384(3) 0.9723(16) 0.7897(16) 0.047(8) Uiso 1 1 d .
H20A H 0.790(3) 0.7391(18) 0.7398(18) 0.052(9) Uiso 1 1 d .
H20B H 0.743(3) 0.6714(19) 0.7837(17) 0.049(8) Uiso 1 1 d .
H20C H 0.650(3) 0.7340(18) 0.7582(17) 0.055(9) Uiso 1 1 d .

loop_
_atom_site_aniso_label
_atom_site_aniso_U_11
_atom_site_aniso_U_22
_atom_site_aniso_U_33
_atom_site_aniso_U_23
_atom_site_aniso_U_13
_atom_site_aniso_U_12
Al1 0.0230(3) 0.0266(3) 0.0268(3) -0.0019(3) 0.0022(3) -0.0010(3)
Na1 0.0269(4) 0.0360(5) 0.0283(4) -0.0015(4) 0.0040(3) -0.0021(4)
N1 0.0263(9) 0.0323(10) 0.0233(9) 0.0038(8) -0.0002(8) 0.0005(8)
N2 0.0313(10) 0.0365(11) 0.0367(11) 0.0026(9) 0.0009(9) -0.0024(8)
N3 0.0541(14) 0.0411(12) 0.0493(13) -0.0116(10) 0.0217(12) -0.0083(11)
C1 0.0225(10) 0.0309(11) 0.0294(11) -0.0009(9) 0.0015(9) -0.0027(9)
C2 0.0325(12) 0.0353(12) 0.0362(13) 0.0044(10) -0.0044(10) -0.0003(10)
C3 0.0484(15) 0.0436(15) 0.0413(14) 0.0048(12) -0.0053(12) 0.0056(12)
C4 0.0641(18) 0.0527(17) 0.0361(14) 0.0021(12) -0.0184(13) 0.0012(14)
C5 0.0349(13) 0.0384(14) 0.0434(15) -0.0036(12) 0.0088(12) -0.0052(11)
C6 0.0372(13) 0.0385(14) 0.0509(15) 0.0032(12) 0.0016(12) -0.0057(11)
C7 0.0431(14) 0.0373(14) 0.0517(16) -0.0080(12) -0.0003(12) -0.0030(11)
C8 0.0503(16) 0.0497(17) 0.0645(19) 0.0043(15) 0.0009(16) -0.0202(13)
C9 0.0318(13) 0.0328(12) 0.0408(13) -0.0036(11) 0.0079(11) 0.0022(10)
C10 0.0424(14) 0.0474(15) 0.0396(14) -0.0037(12) 0.0027(12) 0.0063(12)
C11 0.0528(17) 0.0568(18) 0.0497(16) -0.0095(14) 0.0080(14) 0.0197(14)
C12 0.0466(15) 0.0526(17) 0.0391(14) -0.0062(13) 0.0096(12) -0.0014(13)
C13 0.0324(12) 0.0574(16) 0.0234(11) -0.0061(11) -0.0020(10) -0.0014(11)
C14 0.0319(12) 0.0718(19) 0.0334(12) -0.0036(12) -0.0096(11) 0.0002(13)
C15 0.0381(15) 0.096(2) 0.0468(16) 0.0206(17) -0.0106(13) 0.0103(16)
C16 0.0407(15) 0.0548(17) 0.0634(18) 0.0223(15) -0.0023(14) 0.0151(13)
C17 0.0383(13) 0.0391(14) 0.0429(15) 0.0172(11) 0.0051(11) 0.0063(11)
C18 0.0389(14) 0.0415(14) 0.0449(15) -0.0138(12) -0.0060(12) -0.0059(11)
C19 0.0433(15) 0.090(2) 0.0314(14) -0.0104(15) 0.0003(12) 0.0016(16)
C20 0.0405(14) 0.0268(13) 0.0606(19) 0.0026(13) 0.0081(15) 0.0032(11)
C21 0.0613(19) 0.0603(19) 0.0562(18) 0.0310(16) 0.0087(16) -0.0009(15)
C22 0.0408(15) 0.081(2) 0.0567(18) -0.0001(17) -0.0041(14) -0.0205(16)
C23 0.058(2) 0.064(2) 0.083(2) 0.0330(19) 0.0118(18) 0.0108(16)
C24 0.0433(16) 0.070(2) 0.0613(19) -0.0174(16) 0.0269(14) -0.0164(14)
C25 0.089(3) 0.072(2) 0.066(2) -0.0166(18) 0.038(2) -0.018(2)
C26 0.0508(17) 0.076(2) 0.0545(18) -0.0154(16) 0.0081(15) 0.0115(16)
C27 0.086(3) 0.073(2) 0.0531(19) -0.0199(17) -0.0041(19) 0.021(2)

loop_
_atom_type_symbol
_atom_type_description
_atom_type_scat_dispersion_real
_atom_type_scat_dispersion_imag
_atom_type_scat_source
Al Al 0.0645 0.0514 'International Tables Vol C Tables 4.2.6.8 and 6.1.1.4'
Na Na 0.0362 0.0249 'International Tables Vol C Tables 4.2.6.8 and 6.1.1.4'
N N 0.0061 0.0033 'International Tables Vol C Tables 4.2.6.8 and 6.1.1.4'
C C 0.0033 0.0016 'International Tables Vol C Tables 4.2.6.8 and 6.1.1.4'
H H 0.0000 0.0000 'International Tables Vol C Tables 4.2.6.8 and 6.1.1.4'

loop_
_geom_angle_atom_site_label_1
_geom_angle_atom_site_label_2
_geom_angle_atom_site_label_3
_geom_angle
N1 Al1 C9 120.57(10)
N1 Al1 C1 103.10(9)
C9 Al1 C1 102.57(10)
N1 Al1 C5 119.08(10)
C9 Al1 C5 99.85(11)
C1 Al1 C5 110.58(11)
N1 Al1 Na1 48.05(5)
C9 Al1 Na1 126.95(8)
C1 Al1 Na1 55.05(7)
C5 Al1 Na1 132.14(8)
N1 Na1 N2 137.68(8)
N1 Na1 N3 141.37(8)
N2 Na1 N3 75.73(8)
N1 Na1 C1 75.53(7)
N2 Na1 C1 121.97(8)
N3 Na1 C1 105.03(8)
N1 Na1 C20 52.50(8)
N2 Na1 C20 153.85(8)
N3 Na1 C20 88.97(8)
C1 Na1 C20 82.15(8)
N1 Na1 C17 29.01(7)
N2 Na1 C17 143.55(8)
N3 Na1 C17 113.87(8)
C1 Na1 C17 90.60(7)
C20 Na1 C17 29.31(8)
N1 Na1 Al1 36.99(5)
N2 Na1 Al1 143.89(6)
N3 Na1 Al1 131.33(7)
C1 Na1 Al1 38.54(5)
C20 Na1 Al1 61.25(6)
C17 Na1 Al1 56.05(5)
N1 Na1 H1A 84.5(6)
N2 Na1 H1A 127.0(6)
N3 Na1 H1A 85.6(7)
C1 Na1 H1A 21.9(6)
C20 Na1 H1A 71.4(6)
C17 Na1 H1A 89.4(6)
Al1 Na1 H1A 50.2(6)
N1 Na1 H1B 85.6(7)
N2 Na1 H1B 103.2(7)
N3 Na1 H1B 107.8(7)
C1 Na1 H1B 19.6(7)
C20 Na1 H1B 101.6(7)
C17 Na1 H1B 106.4(7)
Al1 Na1 H1B 50.7(7)
H1A Na1 H1B 37.3(8)
N1 Na1 H20A 67.8(8)
N2 Na1 H20A 141.2(8)
N3 Na1 H20A 73.5(8)
C1 Na1 H20A 88.8(7)
C20 Na1 H20A 15.6(8)
C17 Na1 H20A 42.4(8)
Al1 Na1 H20A 74.9(8)
H1A Na1 H20A 73.4(9)
H1B Na1 H20A 108.3(10)
C13 N1 C17 115.72(19)
C13 N1 Al1 118.38(14)
C17 N1 Al1 117.29(15)
C13 N1 Na1 105.55(13)
C17 N1 Na1 99.06(13)
Al1 N1 Na1 94.95(7)
C23 N2 C22 108.7(3)
C23 N2 C24 111.0(2)
C22 N2 C24 108.2(2)
C23 N2 Na1 106.70(17)
C22 N2 Na1 116.75(17)
C24 N2 Na1 105.42(15)
C25 N3 C26 114.1(3)
C25 N3 C27 105.8(3)
C26 N3 C27 107.6(2)
C25 N3 Na1 103.68(17)
C26 N3 Na1 113.32(18)
C27 N3 Na1 112.15(19)
C2 C1 Al1 118.57(16)
C2 C1 Na1 155.01(16)
Al1 C1 Na1 86.41(8)
C2 C1 H1A 107.3(15)
Al1 C1 H1A 107.1(15)
Na1 C1 H1A 62.1(14)
C2 C1 H1B 107.6(17)
Al1 C1 H1B 112.5(17)
Na1 C1 H1B 57.4(17)
H1A C1 H1B 102(2)
C4 C2 C3 108.5(2)
C4 C2 C1 112.7(2)
C3 C2 C1 112.0(2)
C4 C2 H2 107.8
C3 C2 H2 107.8
C1 C2 H2 107.8
C2 C3 H3A 109.5
C2 C3 H3B 109.5
H3A C3 H3B 109.5
C2 C3 H3C 109.5
H3A C3 H3C 109.5
H3B C3 H3C 109.5
C2 C4 H4A 109.5
C2 C4 H4B 109.5
H4A C4 H4B 109.5
C2 C4 H4C 109.5
H4A C4 H4C 109.5
H4B C4 H4C 109.5
C6 C5 Al1 132.89(19)
C6 C5 H5A 101.5(18)
Al1 C5 H5A 106.1(18)
C6 C5 H5B 103.7(19)
Al1 C5 H5B 105.9(19)
H5A C5 H5B 104(3)
C7 C6 C5 111.9(2)
C7 C6 C8 110.0(2)
C5 C6 C8 111.6(2)
C7 C6 H6 107.7
C5 C6 H6 107.7
C8 C6 H6 107.7
C6 C7 H7A 109.5
C6 C7 H7B 109.5
H7A C7 H7B 109.5
C6 C7 H7C 109.5
H7A C7 H7C 109.5
H7B C7 H7C 109.5
C6 C8 H8A 109.5
C6 C8 H8B 109.5
H8A C8 H8B 109.5
C6 C8 H8C 109.5
H8A C8 H8C 109.5
H8B C8 H8C 109.5
C10 C9 Al1 131.73(19)
C10 C9 H9A 105.7(16)
Al1 C9 H9A 111.0(16)
C10 C9 H9B 108.2(15)
Al1 C9 H9B 96.9(15)
H9A C9 H9B 98(2)
C9 C10 C11 111.3(2)
C9 C10 C12 113.5(2)
C11 C10 C12 108.8(2)
C9 C10 H10 107.7
C11 C10 H10 107.7
C12 C10 H10 107.7
C10 C11 H11A 109.5
C10 C11 H11B 109.5
H11A C11 H11B 109.5
C10 C11 H11C 109.5
H11A C11 H11C 109.5
H11B C11 H11C 109.5
C10 C12 H12A 109.5
C10 C12 H12B 109.5
H12A C12 H12B 109.5
C10 C12 H12C 109.5
H12A C12 H12C 109.5
H12B C12 H12C 109.5
N1 C13 C18 108.59(19)
N1 C13 C14 112.3(2)
C18 C13 C14 105.8(2)
N1 C13 C19 113.6(2)
C18 C13 C19 107.5(2)
C14 C13 C19 108.7(2)
C15 C14 C13 113.5(2)
C15 C14 H14A 108.9
C13 C14 H14A 108.9
C15 C14 H14B 108.9
C13 C14 H14B 108.9
H14A C14 H14B 107.7
C16 C15 C14 108.0(2)
C16 C15 H15A 110.1
C14 C15 H15A 110.1
C16 C15 H15B 110.1
C14 C15 H15B 110.1
H15A C15 H15B 108.4
C15 C16 C17 113.8(3)
C15 C16 H16A 108.8
C17 C16 H16A 108.8
C15 C16 H16B 108.8
C17 C16 H16B 108.8
H16A C16 H16B 107.7
N1 C17 C20 107.9(2)
N1 C17 C16 111.7(2)
C20 C17 C16 106.4(2)
N1 C17 C21 113.7(2)
C20 C17 C21 107.6(2)
C16 C17 C21 109.2(2)
N1 C17 Na1 51.93(10)
C20 C17 Na1 72.94(14)
C16 C17 Na1 86.51(15)
C21 C17 Na1 162.89(19)
C13 C18 H18A 109.5
C13 C18 H18B 109.5
H18A C18 H18B 109.5
C13 C18 H18C 109.5
H18A C18 H18C 109.5
H18B C18 H18C 109.5
C13 C19 H19A 109.5
C13 C19 H19B 109.5
H19A C19 H19B 109.5
C13 C19 H19C 109.5
H19A C19 H19C 109.5
H19B C19 H19C 109.5
C17 C20 Na1 77.75(14)
C17 C20 H20A 111.3(19)
Na1 C20 H20A 43.6(19)
C17 C20 H20B 112.7(19)
Na1 C20 H20B 146.0(18)
H20A C20 H20B 105(3)
C17 C20 H20C 115.1(19)
Na1 C20 H20C 95.0(19)
H20A C20 H20C 104(3)
H20B C20 H20C 108(3)
C17 C21 H21A 109.5
C17 C21 H21B 109.5
H21A C21 H21B 109.5
C17 C21 H21C 109.5
H21A C21 H21C 109.5
H21B C21 H21C 109.5
N2 C22 H22A 109.5
N2 C22 H22B 109.5
H22A C22 H22B 109.5
N2 C22 H22C 109.5
H22A C22 H22C 109.5
H22B C22 H22C 109.5
N2 C23 H23A 109.5
N2 C23 H23B 109.5
H23A C23 H23B 109.5
N2 C23 H23C 109.5
H23A C23 H23C 109.5
H23B C23 H23C 109.5
C25 C24 N2 116.5(3)
C25 C24 H24A 108.2
N2 C24 H24A 108.2
C25 C24 H24B 108.2
N2 C24 H24B 108.2
H24A C24 H24B 107.3
N3 C25 C24 115.1(3)
N3 C25 H25A 108.5
C24 C25 H25A 108.5
N3 C25 H25B 108.5
C24 C25 H25B 108.5
H25A C25 H25B 107.5
N3 C26 H26A 109.5
N3 C26 H26B 109.5
H26A C26 H26B 109.5
N3 C26 H26C 109.5
H26A C26 H26C 109.5
H26B C26 H26C 109.5
N3 C27 H27A 109.5
N3 C27 H27B 109.5
H27A C27 H27B 109.5
N3 C27 H27C 109.5
H27A C27 H27C 109.5
H27B C27 H27C 109.5

loop_
_geom_bond_atom_site_label_1
_geom_bond_atom_site_label_2
_geom_bond_distance
Al1 N1 1.9712(19)
Al1 C9 2.034(2)
Al1 C1 2.038(2)
Al1 C5 2.040(3)
Al1 Na1 3.2639(10)
Na1 N1 2.4368(19)
Na1 N2 2.450(2)
Na1 N3 2.518(2)
Na1 C1 2.680(2)
Na1 C20 2.990(3)
Na1 C17 3.057(3)
Na1 H1A 2.38(2)
Na1 H1B 2.32(3)
Na1 H20A 2.40(3)
N1 C13 1.500(3)
N1 C17 1.501(3)
N2 C23 1.450(4)
N2 C22 1.460(4)
N2 C24 1.479(3)
N3 C25 1.455(4)
N3 C26 1.465(4)
N3 C27 1.478(4)
C1 C2 1.553(3)
C1 H1A 1.01(3)
C1 H1B 0.92(3)
C2 C4 1.522(4)
C2 C3 1.523(3)
C2 H2 1.0000
C3 H3A 0.9800
C3 H3B 0.9800
C3 H3C 0.9800
C4 H4A 0.9800
C4 H4B 0.9800
C4 H4C 0.9800
C5 C6 1.528(4)
C5 H5A 1.01(3)
C5 H5B 0.90(3)
C6 C7 1.515(4)
C6 C8 1.530(4)
C6 H6 1.0000
C7 H7A 0.9800
C7 H7B 0.9800
C7 H7C 0.9800
C8 H8A 0.9800
C8 H8B 0.9800
C8 H8C 0.9800
C9 C10 1.516(4)
C9 H9A 0.99(3)
C9 H9B 1.10(3)
C10 C11 1.537(4)
C10 C12 1.537(4)
C10 H10 1.0000
C11 H11A 0.9800
C11 H11B 0.9800
C11 H11C 0.9800
C12 H12A 0.9800
C12 H12B 0.9800
C12 H12C 0.9800
C13 C18 1.527(4)
C13 C14 1.531(4)
C13 C19 1.551(3)
C14 C15 1.527(4)
C14 H14A 0.9900
C14 H14B 0.9900
C15 C16 1.508(5)
C15 H15A 0.9900
C15 H15B 0.9900
C16 C17 1.545(4)
C16 H16A 0.9900
C16 H16B 0.9900
C17 C20 1.531(4)
C17 C21 1.545(4)
C18 H18A 0.9800
C18 H18B 0.9800
C18 H18C 0.9800
C19 H19A 0.9800
C19 H19B 0.9800
C19 H19C 0.9800
C20 H20A 0.94(3)
C20 H20B 0.92(3)
C20 H20C 0.95(3)
C21 H21A 0.9800
C21 H21B 0.9800
C21 H21C 0.9800
C22 H22A 0.9800
C22 H22B 0.9800
C22 H22C 0.9800
C23 H23A 0.9800
C23 H23B 0.9800
C23 H23C 0.9800
C24 C25 1.468(5)
C24 H24A 0.9900
C24 H24B 0.9900
C25 H25A 0.9900
C25 H25B 0.9900
C26 H26A 0.9800
C26 H26B 0.9800
C26 H26C 0.9800
C27 H27A 0.9800
C27 H27B 0.9800
C27 H27C 0.9800

loop_
_geom_torsion_atom_site_label_1
_geom_torsion_atom_site_label_2
_geom_torsion_atom_site_label_3
_geom_torsion_atom_site_label_4
_geom_torsion
C9 Al1 Na1 N1 100.35(12)
C1 Al1 Na1 N1 179.19(12)
C5 Al1 Na1 N1 -93.91(14)
N1 Al1 Na1 N2 -105.39(13)
C9 Al1 Na1 N2 -5.04(15)
C1 Al1 Na1 N2 73.80(13)
C5 Al1 Na1 N2 160.70(15)
N1 Al1 Na1 N3 124.16(12)
C9 Al1 Na1 N3 -135.49(13)
C1 Al1 Na1 N3 -56.65(12)
C5 Al1 Na1 N3 30.25(16)
N1 Al1 Na1 C1 -179.19(12)
C9 Al1 Na1 C1 -78.84(13)
C5 Al1 Na1 C1 86.90(15)
N1 Al1 Na1 C20 64.80(10)
C9 Al1 Na1 C20 165.15(12)
C1 Al1 Na1 C20 -116.01(12)
C5 Al1 Na1 C20 -29.11(14)
N1 Al1 Na1 C17 30.86(10)
C9 Al1 Na1 C17 131.21(12)
C1 Al1 Na1 C17 -149.95(11)
C5 Al1 Na1 C17 -63.05(14)
C9 Al1 N1 C13 -3.4(2)
C1 Al1 N1 C13 109.97(17)
C5 Al1 N1 C13 -127.18(17)
Na1 Al1 N1 C13 110.66(17)
C9 Al1 N1 C17 143.07(17)
C1 Al1 N1 C17 -103.55(17)
C5 Al1 N1 C17 19.3(2)
Na1 Al1 N1 C17 -102.87(17)
C9 Al1 N1 Na1 -114.07(10)
C1 Al1 N1 Na1 -0.68(10)
C5 Al1 N1 Na1 122.16(10)
N2 Na1 N1 C13 1.16(19)
N3 Na1 N1 C13 143.15(16)
C1 Na1 N1 C13 -120.77(15)
C20 Na1 N1 C13 148.07(17)
C17 Na1 N1 C13 120.0(2)
Al1 Na1 N1 C13 -121.29(16)
N2 Na1 N1 C17 -118.88(16)
N3 Na1 N1 C17 23.1(2)
C1 Na1 N1 C17 119.20(15)
C20 Na1 N1 C17 28.04(14)
Al1 Na1 N1 C17 118.68(16)
N2 Na1 N1 Al1 122.45(10)
N3 Na1 N1 Al1 -95.56(14)
C1 Na1 N1 Al1 0.52(7)
C20 Na1 N1 Al1 -90.64(10)
C17 Na1 N1 Al1 -118.68(16)
N1 Na1 N2 C23 -95.6(2)
N3 Na1 N2 C23 107.7(2)
C1 Na1 N2 C23 8.7(2)
C20 Na1 N2 C23 163.7(2)
C17 Na1 N2 C23 -141.3(2)
Al1 Na1 N2 C23 -36.1(2)
N1 Na1 N2 C22 26.1(2)
N3 Na1 N2 C22 -130.5(2)
C1 Na1 N2 C22 130.5(2)
C20 Na1 N2 C22 -74.6(3)
C17 Na1 N2 C22 -19.5(3)
Al1 Na1 N2 C22 85.6(2)
N1 Na1 N2 C24 146.23(18)
N3 Na1 N2 C24 -10.40(19)
C1 Na1 N2 C24 -109.41(19)
C20 Na1 N2 C24 45.5(3)
C17 Na1 N2 C24 100.6(2)
Al1 Na1 N2 C24 -154.27(17)
N1 Na1 N3 C25 -170.4(2)
N2 Na1 N3 C25 -15.7(2)
C1 Na1 N3 C25 104.1(2)
C20 Na1 N3 C25 -174.3(2)
C17 Na1 N3 C25 -158.3(2)
Al1 Na1 N3 C25 136.8(2)
N1 Na1 N3 C26 -46.1(3)
N2 Na1 N3 C26 108.6(2)
C1 Na1 N3 C26 -131.6(2)
C20 Na1 N3 C26 -50.0(2)
C17 Na1 N3 C26 -34.1(2)
Al1 Na1 N3 C26 -99.0(2)
N1 Na1 N3 C27 75.9(3)
N2 Na1 N3 C27 -129.4(2)
C1 Na1 N3 C27 -9.5(2)
C20 Na1 N3 C27 72.0(2)
C17 Na1 N3 C27 88.0(2)
Al1 Na1 N3 C27 23.1(2)
N1 Al1 C1 C2 -178.62(17)
C9 Al1 C1 C2 -52.7(2)
C5 Al1 C1 C2 53.0(2)
Na1 Al1 C1 C2 -179.2(2)
N1 Al1 C1 Na1 0.62(9)
C9 Al1 C1 Na1 126.55(9)
C5 Al1 C1 Na1 -127.73(10)
N1 Na1 C1 C2 177.9(4)
N2 Na1 C1 C2 40.3(4)
N3 Na1 C1 C2 -42.1(4)
C20 Na1 C1 C2 -128.9(4)
C17 Na1 C1 C2 -157.0(4)
Al1 Na1 C1 C2 178.4(5)
N1 Na1 C1 Al1 -0.50(7)
N2 Na1 C1 Al1 -138.16(8)
N3 Na1 C1 Al1 139.50(8)
C20 Na1 C1 Al1 52.70(9)
C17 Na1 C1 Al1 24.54(9)
Al1 C1 C2 C4 -145.17(19)
Na1 C1 C2 C4 36.6(5)
Al1 C1 C2 C3 92.2(2)
Na1 C1 C2 C3 -86.0(4)
N1 Al1 C5 C6 -66.9(3)
C9 Al1 C5 C6 159.7(3)
C1 Al1 C5 C6 52.2(3)
Na1 Al1 C5 C6 -8.8(4)
Al1 C5 C6 C7 -58.0(4)
Al1 C5 C6 C8 178.2(2)
N1 Al1 C9 C10 -64.7(3)
C1 Al1 C9 C10 -178.4(2)
C5 Al1 C9 C10 67.8(3)
Na1 Al1 C9 C10 -122.9(2)
Al1 C9 C10 C11 -168.2(2)
Al1 C9 C10 C12 -45.0(4)
C17 N1 C13 C18 162.42(19)
Al1 N1 C13 C18 -50.6(2)
Na1 N1 C13 C18 54.0(2)
C17 N1 C13 C14 45.8(3)
Al1 N1 C13 C14 -167.20(17)
Na1 N1 C13 C14 -62.6(2)
C17 N1 C13 C19 -78.1(3)
Al1 N1 C13 C19 68.9(3)
Na1 N1 C13 C19 173.53(19)
N1 C13 C14 C15 -51.6(3)
C18 C13 C14 C15 -169.9(2)
C19 C13 C14 C15 75.0(3)
C13 C14 C15 C16 56.4(3)
C14 C15 C16 C17 -56.5(3)
C13 N1 C17 C20 -162.1(2)
Al1 N1 C17 C20 50.5(2)
Na1 N1 C17 C20 -49.9(2)
C13 N1 C17 C16 -45.5(3)
Al1 N1 C17 C16 167.11(18)
Na1 N1 C17 C16 66.7(2)
C13 N1 C17 C21 78.6(3)
Al1 N1 C17 C21 -68.7(3)
Na1 N1 C17 C21 -169.1(2)
C13 N1 C17 Na1 -112.22(18)
Al1 N1 C17 Na1 100.41(13)
C15 C16 C17 N1 51.9(3)
C15 C16 C17 C20 169.3(2)
C15 C16 C17 C21 -74.8(3)
C15 C16 C17 Na1 98.3(2)
N2 Na1 C17 N1 97.18(17)
N3 Na1 C17 N1 -164.46(14)
C1 Na1 C17 N1 -57.70(14)
C20 Na1 C17 N1 -130.4(2)
Al1 Na1 C17 N1 -39.52(11)
N1 Na1 C17 C20 130.4(2)
N2 Na1 C17 C20 -132.44(17)
N3 Na1 C17 C20 -34.08(17)
C1 Na1 C17 C20 72.68(15)
Al1 Na1 C17 C20 90.86(15)
N1 Na1 C17 C16 -121.3(2)
N2 Na1 C17 C16 -24.1(2)
N3 Na1 C17 C16 74.27(19)
C1 Na1 C17 C16 -178.98(18)
C20 Na1 C17 C16 108.3(2)
Al1 Na1 C17 C16 -160.80(19)
N1 Na1 C17 C21 35.9(7)
N2 Na1 C17 C21 133.1(7)
N3 Na1 C17 C21 -128.6(7)
C1 Na1 C17 C21 -21.8(7)
C20 Na1 C17 C21 -94.5(7)
Al1 Na1 C17 C21 -3.6(7)
N1 C17 C20 Na1 39.05(16)
C16 C17 C20 Na1 -80.99(18)
C21 C17 C20 Na1 162.1(2)
N1 Na1 C20 C17 -27.75(13)
N2 Na1 C20 C17 95.8(2)
N3 Na1 C20 C17 149.17(16)
C1 Na1 C20 C17 -105.50(15)
Al1 Na1 C20 C17 -71.08(14)
C23 N2 C24 C25 -76.8(4)
C22 N2 C24 C25 164.0(3)
Na1 N2 C24 C25 38.4(3)
C26 N3 C25 C24 -81.2(4)
C27 N3 C25 C24 160.8(3)
Na1 N3 C25 C24 42.6(4)
N2 C24 C25 N3 -60.5(4)
